data_4021863
loop_
_publ_author_name
'Timothy J. Donohoe'
'Caroline L. Rigby'
'Rhian E. Thomas'
'William F. Nieuwenhuys'
'Farrah L. Bhatti'
'Andrew R. Cowley'
'Gurdip Bhalay'
'Ian D. Linney'

_publ_section_title
;
 An Enzymatic Approach to the Desymmetrization of Disubstituted Pyrrolines
;
_journal_name_full 'Journal of Organic Chemistry'
_journal_page_first 6298
_journal_page_last 6301
_journal_paper_doi 10.1021/jo060926a
_journal_volume 71
_journal_year 2006
_chemical_absolute_configuration unk
_chemical_formula_moiety 'C20 H26 F3 N1 O8'
_chemical_formula_sum 'C20 H26 F3 N O8'
_chemical_formula_weight 465.42
_space_group_IT_number 4
_symmetry_cell_setting monoclinic
_symmetry_space_group_name_Hall 'P 2yb'
_symmetry_space_group_name_H-M 'P 1 21 1'
_atom_sites_solution_hydrogens geom
_atom_sites_solution_primary direct
_audit_creation_date 06-03-01
_audit_creation_method CRYSTALS_ver_12.82
_cell_angle_alpha 90
_cell_angle_beta 98.6773(13)
_cell_angle_gamma 90
_cell_formula_units_Z 2
_cell_length_a 7.4421(3)
_cell_length_b 6.2276(3)
_cell_length_c 23.7398(10)
_cell_measurement_reflns_used 1686
_cell_measurement_temperature 150
_cell_measurement_theta_max 27
_cell_measurement_theta_min 5
_cell_volume 1087.66(8)
_computing_cell_refinement 'DENZO/SCALEPACK (Otwinowski & Minor, 1997)'
_computing_data_collection 'COLLECT. Nonius (1997-2001).'
_computing_data_reduction 'DENZO/SCALEPACK (Otwinowski & Minor, 1997)'
_computing_molecular_graphics 'CAMERON (Watkin et al., 1996)'
_computing_publication_material 'CRYSTALS (Betteridge et al., 2003)'
_computing_structure_refinement 'CRYSTALS (Betteridge et al., 2003)'
_computing_structure_solution 'SIR92 (Altomare et al., 1994)'
_diffrn_ambient_temperature 150
_diffrn_measured_fraction_theta_full 0.98
_diffrn_measured_fraction_theta_max 0.935
_diffrn_measurement_device_type 'Nonius Kappa CCD'
_diffrn_measurement_method \w
_diffrn_radiation_monochromator graphite
_diffrn_radiation_type 'Mo K\a'
_diffrn_radiation_wavelength 0.71073
_diffrn_reflns_av_R_equivalents 0.025
_diffrn_reflns_limit_h_max 9
_diffrn_reflns_limit_h_min -8
_diffrn_reflns_limit_k_max 8
_diffrn_reflns_limit_k_min -5
_diffrn_reflns_limit_l_max 30
_diffrn_reflns_limit_l_min -30
_diffrn_reflns_number 3746
_diffrn_reflns_theta_full 25
_diffrn_reflns_theta_max 27.445
_diffrn_reflns_theta_min 5.213
_diffrn_standards_number 0
_exptl_absorpt_coefficient_mu 0.125
_exptl_absorpt_correction_T_max 0.99
_exptl_absorpt_correction_T_min 0.99
_exptl_absorpt_correction_type multi-scan
_exptl_absorpt_process_details 'DENZO/SCALEPACK (Otwinowski & Minor, 1997)'
_exptl_crystal_colour colourless
_exptl_crystal_density_diffrn 1.421
_exptl_crystal_description plate
_exptl_crystal_F_000 488
_exptl_crystal_size_max 0.20
_exptl_crystal_size_mid 0.10
_exptl_crystal_size_min 0.10
_refine_diff_density_max 0.31
_refine_diff_density_min -0.36
_refine_ls_extinction_method None
_refine_ls_goodness_of_fit_ref 1.0975
_refine_ls_hydrogen_treatment constr
_refine_ls_matrix_type full
_refine_ls_number_parameters 289
_refine_ls_number_reflns 2136
_refine_ls_number_restraints 1
_refine_ls_R_factor_all 0.0716
_refine_ls_R_factor_gt 0.0611
_refine_ls_shift/su_max 0.000260
_refine_ls_structure_factor_coef Fsqd
_refine_ls_weighting_details
;
 w=1/[\s^2^(F^2^) + ( 0.02P)^2^ + 3.71P] 
where P=(max(Fo^2^,0) + 2Fc^2^)/3 
;
_refine_ls_weighting_scheme calc
_refine_ls_wR_factor_all 0.1633
_refine_ls_wR_factor_gt 0.1568
_refine_ls_wR_factor_ref 0.1568
_reflns_limit_h_max 9
_reflns_limit_h_min -9
_reflns_limit_k_max 8
_reflns_limit_k_min 0
_reflns_limit_l_max 30
_reflns_limit_l_min 0
_reflns_number_gt 2136
_reflns_number_total 2538
_reflns_threshold_expression I>3.00u(I)
_cod_data_source_file jo060926asi20060509_022343.cif
_cod_depositor_comments
;
The following automatic conversions were performed:
'_symmetry_cell_setting' value 'Monoclinic' changed to 'monoclinic'
according to '/home/saulius/struct/CIF-dictionaries/cif_core.dic'
dictionary named 'cif_core.dic' version 2.4.1 from 2010-06-29.

Automatic conversion script
Id: cif_fix_enum 1527 2010-12-29 10:47:43Z saulius 
;
_cod_original_sg_symbol_H-M 'P 21'
_cod_original_formula_sum 'C20 H26 F3 N1 O8'
_cod_database_code 4021863

loop_
_symmetry_equiv_pos_as_xyz
x,y,z
-x,y+1/2,-z

loop_
_atom_site_label
_atom_site_type_symbol
_atom_site_fract_x
_atom_site_fract_y
_atom_site_fract_z
_atom_site_U_iso_or_equiv
_atom_site_occupancy
_atom_site_adp_type
_atom_site_refinement_flags_posn
C1 C 0.3591(8) 0.4488(10) 0.6597(3) 0.0230 1.0000 Uani .
C2 C 0.3216(9) 0.3530(10) 0.5989(3) 0.0252 1.0000 Uani .
C3 C 0.1126(9) 0.3564(11) 0.6000(3) 0.0285 1.0000 Uani .
C4 C 0.0915(9) 0.5884(10) 0.6170(3) 0.0256 1.0000 Uani .
O5 O 0.2424(6) 0.6410(7) 0.65479(18) 0.0263 1.0000 Uani .
O6 O -0.0322(6) 0.7107(9) 0.6048(2) 0.0374 1.0000 Uani .
C7 C 0.0940(8) 0.2290(11) 0.6555(3) 0.0251 1.0000 Uani .
C8 C 0.2692(8) 0.2917(11) 0.6965(3) 0.0270 1.0000 Uani .
C9 C -0.0176(10) 0.2822(11) 0.5482(3) 0.0353 1.0000 Uani .
C10 C 0.3820(10) 0.4997(13) 0.5536(3) 0.0374 1.0000 Uani .
C11 C 0.3992(10) 0.1265(11) 0.5935(3) 0.0342 1.0000 Uani .
C12 C 0.5516(8) 0.5016(11) 0.6831(3) 0.0250 1.0000 Uani .
O13 O 0.5738(5) 0.7036(7) 0.70525(17) 0.0248 1.0000 Uani .
C14 C 0.7579(8) 0.7559(11) 0.7315(3) 0.0261 1.0000 Uani .
C15 C 0.7503(8) 0.9461(10) 0.7696(3) 0.0227 1.0000 Uani .
N16 N 0.6707(6) 0.8936(8) 0.8232(2) 0.0211 1.0000 Uani .
C17 C 0.8175(8) 0.9254(10) 0.8747(3) 0.0256 1.0000 Uani .
C18 C 0.9703(8) 1.0207(11) 0.8485(3) 0.0269 1.0000 Uani .
C19 C 0.9346(9) 1.0339(11) 0.7926(3) 0.0283 1.0000 Uani .
C20 C 0.8700(8) 0.7188(12) 0.9058(3) 0.0266 1.0000 Uani .
O21 O 0.7334(6) 0.6722(7) 0.94167(18) 0.0282 1.0000 Uani .
C22 C 0.7625(10) 0.4892(12) 0.9731(3) 0.0337 1.0000 Uani .
O23 O 0.8846(8) 0.3683(9) 0.9682(2) 0.0467 1.0000 Uani .
C24 C 0.6312(10) 0.4714(14) 1.0143(3) 0.0445 1.0000 Uani .
O25 O 0.6729(6) 0.3786(8) 0.6829(2) 0.0353 1.0000 Uani .
C26 C 0.2964(9) 0.5159(10) 0.8548(3) 0.0261 1.0000 Uani .
C27 C 0.4452(8) 0.3702(10) 0.8372(3) 0.0201 1.0000 Uani .
O28 O 0.5718(6) 0.4562(7) 0.81837(19) 0.0268 1.0000 Uani .
O29 O 0.4152(6) 0.1780(7) 0.8439(2) 0.0339 1.0000 Uani .
F30 F 0.1407(5) 0.4971(7) 0.81897(15) 0.0336 1.0000 Uani .
F31 F 0.2580(5) 0.4665(7) 0.90675(16) 0.0389 1.0000 Uani .
F32 F 0.3398(6) 0.7239(6) 0.8564(2) 0.0409 1.0000 Uani .
H71 H -0.0158 0.2636 0.6700 0.0364 1.0000 Uiso R
H72 H 0.0953 0.0768 0.6486 0.0370 1.0000 Uiso R
H81 H 0.2406 0.3594 0.7307 0.0390 1.0000 Uiso R
H82 H 0.3477 0.1676 0.7064 0.0390 1.0000 Uiso R
H91 H -0.1389 0.3190 0.5538 0.0599 1.0000 Uiso R
H92 H -0.0064 0.1316 0.5444 0.0598 1.0000 Uiso R
H93 H 0.0158 0.3505 0.5151 0.0600 1.0000 Uiso R
H101 H 0.3397 0.4427 0.5163 0.0680 1.0000 Uiso R
H102 H 0.5130 0.5107 0.5588 0.0676 1.0000 Uiso R
H103 H 0.3285 0.6408 0.5571 0.0681 1.0000 Uiso R
H111 H 0.3619 0.0721 0.5555 0.0609 1.0000 Uiso R
H112 H 0.3536 0.0308 0.6200 0.0607 1.0000 Uiso R
H113 H 0.5294 0.1266 0.6014 0.0606 1.0000 Uiso R
H141 H 0.8121 0.6353 0.7531 0.0380 1.0000 Uiso R
H142 H 0.8309 0.7893 0.7022 0.0380 1.0000 Uiso R
H151 H 0.6760 1.0586 0.7482 0.0326 1.0000 Uiso R
H171 H 0.7742 1.0307 0.9000 0.0355 1.0000 Uiso R
H181 H 1.0790 1.0651 0.8699 0.0379 1.0000 Uiso R
H191 H 1.0150 1.0888 0.7701 0.0398 1.0000 Uiso R
H201 H 0.9900 0.7356 0.9289 0.0386 1.0000 Uiso R
H202 H 0.8759 0.6026 0.8781 0.0390 1.0000 Uiso R
H241 H 0.6485 0.3348 1.0334 0.0799 1.0000 Uiso R
H242 H 0.6523 0.5846 1.0422 0.0800 1.0000 Uiso R
H243 H 0.5092 0.4804 0.9944 0.0797 1.0000 Uiso R
H16 H 0.6281 0.7613 0.8219 0.0377 1.0000 Uiso R
H26 H 0.5722 0.9703 0.8264 0.0381 1.0000 Uiso R

loop_
_atom_site_aniso_label
_atom_site_aniso_U_11
_atom_site_aniso_U_22
_atom_site_aniso_U_33
_atom_site_aniso_U_23
_atom_site_aniso_U_13
_atom_site_aniso_U_12
C1 0.026(3) 0.014(3) 0.030(3) -0.003(3) 0.005(3) 0.004(2)
C2 0.037(4) 0.017(3) 0.022(3) 0.002(3) 0.006(3) 0.001(3)
C3 0.034(4) 0.025(3) 0.025(3) -0.003(3) 0.001(3) -0.001(3)
C4 0.025(3) 0.020(3) 0.031(3) -0.002(3) 0.003(3) 0.004(3)
O5 0.027(2) 0.019(2) 0.030(2) -0.0066(19) -0.0012(18) 0.0070(19)
O6 0.034(3) 0.023(2) 0.051(3) -0.001(2) -0.004(2) 0.003(2)
C7 0.029(3) 0.020(3) 0.027(3) -0.002(3) 0.006(3) 0.000(3)
C8 0.028(3) 0.026(3) 0.027(3) 0.002(3) 0.007(3) -0.001(3)
C9 0.047(4) 0.025(3) 0.028(3) -0.008(3) -0.011(3) -0.005(3)
C10 0.045(4) 0.037(4) 0.032(4) 0.007(3) 0.010(3) -0.004(4)
C11 0.044(4) 0.019(3) 0.041(4) -0.007(3) 0.013(3) 0.003(3)
C12 0.029(3) 0.021(3) 0.026(3) 0.002(3) 0.008(3) 0.000(3)
O13 0.025(2) 0.021(2) 0.027(2) -0.005(2) -0.0003(18) -0.001(2)
C14 0.022(3) 0.027(3) 0.030(3) -0.001(3) 0.007(3) -0.005(3)
C15 0.024(3) 0.018(3) 0.027(3) 0.002(3) 0.007(3) -0.004(3)
N16 0.016(2) 0.015(2) 0.033(3) -0.001(2) 0.006(2) 0.001(2)
C17 0.027(3) 0.025(3) 0.025(3) -0.003(3) 0.004(3) 0.001(3)
C18 0.022(3) 0.021(3) 0.036(3) -0.002(3) -0.001(3) -0.004(3)
C19 0.026(3) 0.023(3) 0.037(4) 0.005(3) 0.006(3) -0.007(3)
C20 0.023(3) 0.028(3) 0.029(3) -0.001(3) 0.006(3) 0.002(3)
O21 0.032(2) 0.021(2) 0.032(2) 0.010(2) 0.0074(19) 0.004(2)
C22 0.043(4) 0.029(4) 0.027(3) 0.007(3) -0.003(3) -0.005(4)
O23 0.069(4) 0.027(3) 0.044(3) 0.010(3) 0.009(3) 0.012(3)
C24 0.056(5) 0.041(4) 0.038(4) 0.014(4) 0.011(4) -0.007(4)
O25 0.030(2) 0.030(3) 0.047(3) -0.008(2) 0.006(2) 0.001(2)
C26 0.029(3) 0.015(3) 0.035(3) -0.005(3) 0.005(3) 0.000(3)
C27 0.020(3) 0.015(3) 0.025(3) 0.000(3) 0.003(2) 0.000(2)
O28 0.029(2) 0.017(2) 0.037(2) -0.0003(19) 0.014(2) -0.0007(19)
O29 0.032(2) 0.018(2) 0.056(3) 0.001(2) 0.020(2) -0.001(2)
F30 0.0245(18) 0.038(2) 0.037(2) -0.006(2) 0.0000(16) 0.0040(19)
F31 0.046(2) 0.041(2) 0.033(2) 0.003(2) 0.0141(18) 0.009(2)
F32 0.038(2) 0.0145(18) 0.073(3) -0.008(2) 0.018(2) -0.0020(18)

loop_
_atom_type_symbol
_atom_type_scat_dispersion_real
_atom_type_scat_dispersion_imag
_atom_type_scat_Cromer_Mann_a1
_atom_type_scat_Cromer_Mann_b1
_atom_type_scat_Cromer_Mann_a2
_atom_type_scat_Cromer_Mann_b2
_atom_type_scat_Cromer_Mann_a3
_atom_type_scat_Cromer_Mann_b3
_atom_type_scat_Cromer_Mann_a4
_atom_type_scat_Cromer_Mann_b4
_atom_type_scat_Cromer_Mann_c
_atom_type_scat_source
C 0.0033 0.0016 2.3100 20.8439 1.0200 10.2075 1.5886 0.5687 0.8650 51.6512 0.2156 'International Tables Vol C 4.2.6.8 and 6.1.1.4'
H 0.0000 0.0000 0.4930 10.5109 0.3229 26.1257 0.1402 3.1424 0.0408 57.7998 0.0030 'International Tables Vol C 4.2.6.8 and 6.1.1.4'
N 0.0061 0.0033 12.2126 0.0057 3.1322 9.8933 2.0125 28.9975 1.1663 0.5826 -11.5290 'International Tables Vol C 4.2.6.8 and 6.1.1.4'
O 0.0106 0.0060 3.0485 13.2771 2.2868 5.7011 1.5463 0.3239 0.8670 32.9089 0.2508 'International Tables Vol C 4.2.6.8 and 6.1.1.4'
F 0.0171 0.0103 3.5392 10.2825 2.6412 4.2944 1.5170 0.2615 1.0243 26.1476 0.2776 'International Tables Vol C 4.2.6.8 and 6.1.1.4'

loop_
_geom_angle_atom_site_label_1
_geom_angle_atom_site_label_2
_geom_angle_atom_site_label_3
_geom_angle
_geom_angle_publ_flag
C2 C1 O5 102.6(5) yes
C2 C1 C8 104.7(5) yes
O5 C1 C8 105.1(5) yes
C2 C1 C12 117.4(5) yes
O5 C1 C12 111.8(5) yes
C8 C1 C12 113.9(5) yes
C1 C2 C3 91.1(5) yes
C1 C2 C10 113.3(6) yes
C3 C2 C10 113.8(6) yes
C1 C2 C11 114.5(6) yes
C3 C2 C11 113.7(6) yes
C10 C2 C11 109.6(6) yes
C2 C3 C4 99.3(5) yes
C2 C3 C7 102.9(5) yes
C4 C3 C7 103.6(5) yes
C2 C3 C9 119.9(6) yes
C4 C3 C9 115.2(6) yes
C7 C3 C9 113.6(6) yes
C3 C4 O5 107.2(5) yes
C3 C4 O6 130.6(7) yes
O5 C4 O6 122.2(6) yes
C1 O5 C4 105.8(4) yes
C3 C7 C8 103.1(5) yes
C3 C7 H71 112.2 no
C8 C7 H71 113.5 no
C3 C7 H72 110.7 no
C8 C7 H72 108.9 no
H71 C7 H72 108.2 no
C1 C8 C7 101.6(5) yes
C1 C8 H81 111.8 no
C7 C8 H81 111.4 no
C1 C8 H82 110.3 no
C7 C8 H82 111.5 no
H81 C8 H82 110.1 no
C3 C9 H91 108.3 no
C3 C9 H92 108.9 no
H91 C9 H92 110.3 no
C3 C9 H93 108.5 no
H91 C9 H93 111.9 no
H92 C9 H93 108.8 no
C2 C10 H101 109.7 no
C2 C10 H102 110.4 no
H101 C10 H102 109.2 no
C2 C10 H103 108.1 no
H101 C10 H103 109.3 no
H102 C10 H103 110.0 no
C2 C11 H111 109.9 no
C2 C11 H112 109.8 no
H111 C11 H112 108.3 no
C2 C11 H113 111.4 no
H111 C11 H113 108.8 no
H112 C11 H113 108.5 no
C1 C12 O13 113.6(5) yes
C1 C12 O25 123.0(6) yes
O13 C12 O25 123.3(6) yes
C12 O13 C14 115.0(5) yes
O13 C14 C15 108.5(5) yes
O13 C14 H141 110.2 no
C15 C14 H141 110.2 no
O13 C14 H142 109.6 no
C15 C14 H142 109.9 no
H141 C14 H142 108.4 no
C14 C15 N16 113.1(5) yes
C14 C15 C19 113.1(5) yes
N16 C15 C19 102.9(5) yes
C14 C15 H151 108.7 no
N16 C15 H151 109.1 no
C19 C15 H151 109.9 no
C15 N16 C17 108.7(4) yes
C15 N16 H16 110.8 no
C17 N16 H16 111.1 no
C15 N16 H26 112.8 no
C17 N16 H26 111.3 no
H16 N16 H26 102.0 no
N16 C17 C18 102.4(5) yes
N16 C17 C20 112.6(5) yes
C18 C17 C20 112.7(5) yes
N16 C17 H171 108.5 no
C18 C17 H171 109.3 no
C20 C17 H171 111.0 no
C17 C18 C19 113.2(5) yes
C17 C18 H181 122.8 no
C19 C18 H181 124.0 no
C15 C19 C18 112.2(6) yes
C15 C19 H191 124.0 no
C18 C19 H191 123.7 no
C17 C20 O21 107.8(5) yes
C17 C20 H201 109.2 no
O21 C20 H201 110.7 no
C17 C20 H202 109.6 no
O21 C20 H202 110.6 no
H201 C20 H202 108.9 no
C20 O21 C22 114.9(5) yes
O21 C22 O23 122.2(6) yes
O21 C22 C24 110.9(7) yes
O23 C22 C24 126.8(7) yes
C22 C24 H241 108.7 no
C22 C24 H242 110.0 no
H241 C24 H242 109.1 no
C22 C24 H243 109.7 no
H241 C24 H243 109.5 no
H242 C24 H243 109.8 no
C27 C26 F30 111.5(5) yes
C27 C26 F31 112.1(5) yes
F30 C26 F31 106.3(5) yes
C27 C26 F32 113.6(5) yes
F30 C26 F32 106.6(5) yes
F31 C26 F32 106.3(5) yes
C26 C27 O28 117.8(5) yes
C26 C27 O29 112.7(5) yes
O28 C27 O29 129.5(6) yes

loop_
_geom_bond_atom_site_label_1
_geom_bond_atom_site_label_2
_geom_bond_distance
_geom_bond_publ_flag
C1 C2 1.547(8) yes
C1 O5 1.473(7) yes
C1 C8 1.532(9) yes
C1 C12 1.493(9) yes
C2 C3 1.560(9) yes
C2 C10 1.530(9) yes
C2 C11 1.537(9) yes
C3 C4 1.514(9) yes
C3 C7 1.561(9) yes
C3 C9 1.518(9) yes
C4 O5 1.367(8) yes
C4 O6 1.196(8) yes
C7 C8 1.555(9) yes
C7 H71 0.957 no
C7 H72 0.962 no
C8 H81 0.966 no
C8 H82 0.976 no
C9 H91 0.960 no
C9 H92 0.947 no
C9 H93 0.960 no
C10 H101 0.961 no
C10 H102 0.967 no
C10 H103 0.973 no
C11 H111 0.966 no
C11 H112 0.964 no
C11 H113 0.959 no
C12 O13 1.364(8) yes
C12 O25 1.185(8) yes
O13 C14 1.454(7) yes
C14 C15 1.497(9) yes
C14 H141 0.963 no
C14 H142 0.966 no
C15 N16 1.519(7) yes
C15 C19 1.501(8) yes
C15 H151 0.985 no
N16 C17 1.524(8) yes
N16 H16 0.882 no
N16 H26 0.888 no
C17 C18 1.498(8) yes
C17 C20 1.505(9) yes
C17 H171 0.977 no
C18 C19 1.315(9) yes
C18 H181 0.930 no
C19 H191 0.925 no
C20 O21 1.450(7) yes
C20 H201 0.981 no
C20 H202 0.983 no
O21 C22 1.361(8) yes
C22 O23 1.199(9) yes
C22 C24 1.488(10) yes
C24 H241 0.963 no
C24 H242 0.963 no
C24 H243 0.960 no
C26 C27 1.537(8) yes
C26 F30 1.335(7) yes
C26 F31 1.343(7) yes
C26 F32 1.334(7) yes
C27 O28 1.225(7) yes
C27 O29 1.232(8) yes

loop_
_geom_hbond_atom_site_label_D
_geom_hbond_atom_site_label_H
_geom_hbond_atom_site_label_A
_geom_hbond_site_symmetry_A
_geom_hbond_angle_DHA
_geom_hbond_distance_DH
_geom_hbond_distance_HA
_geom_hbond_distance_DA
_geom_hbond_publ_flag
N16 H16 O28 . 171.3 0.882 1.945 2.820(7) yes
N16 H26 O29 1_565 164.2 0.888 1.832 2.697(7) yes

loop_
_cod_related_entry_id
_cod_related_entry_database
_cod_related_entry_code
1 ChemSpider 10024965
